data_4317804
loop_
_publ_author_name
'Yoshihiro Matano'
'Hazumi Nomura'
'Hitomi Suzuki'

_publ_contact_author_email ' matano@kuchem.kyoto-u.ac.jp '
_publ_contact_author_fax ' +81-75-753-4000 '
_publ_contact_author_name ' Yoshihiro Matano'
_publ_section_title
;
 Synthesis and Structural Comparison of Triaryl(sulfonylimino)pnictoranes
;
_journal_name_full 'Inorganic Chemistry'
_journal_page_first 1940
_journal_page_last 1948
_journal_paper_doi 10.1021/ic0110575
_journal_volume 41
_journal_year 2002
_chemical_formula_moiety 'C22 H21 Bi F3 N O5 S '
_chemical_formula_sum 'C22 H21 Bi F3 N O5 S'
_chemical_formula_weight 677.45
_space_group_IT_number 14
_symmetry_cell_setting monoclinic
_symmetry_Int_Tables_number 14
_symmetry_space_group_name_Hall '-P 2yn'
_symmetry_space_group_name_H-M 'P 1 21/n 1'
_cell_angle_alpha 90
_cell_angle_beta 94.63(1)
_cell_angle_gamma 90
_cell_formula_units_Z 4
_cell_length_a 11.403(2)
_cell_length_b 17.981(2)
_cell_length_c 11.777(2)
_cell_measurement_reflns_used 25
_cell_measurement_temperature 294.2
_cell_measurement_theta_max 14.9
_cell_measurement_theta_min 14.5
_cell_volume 2406.8(6)
_computing_cell_refinement 'MSC/AFC Diffractometer Control'
_computing_data_collection 'MSC/AFC Diffractometer Control'
_computing_data_reduction 'teXsan Ver. 1.11'
_computing_publication_material 'teXsan Ver. 1.11'
_computing_structure_refinement 'teXsan Ver. 1.10'
_computing_structure_solution SIR92
_diffrn_measured_fraction_theta_full 1.0324
_diffrn_measured_fraction_theta_max 1.0324
_diffrn_measurement_device_type 'Rigaku AFC7S'
_diffrn_measurement_method \w-2\q
_diffrn_radiation_type 'Mo K\a'
_diffrn_radiation_wavelength 0.7107
_diffrn_reflns_av_R_equivalents 0.030
_diffrn_reflns_limit_h_max 14
_diffrn_reflns_limit_h_min 0
_diffrn_reflns_limit_k_max 23
_diffrn_reflns_limit_k_min 0
_diffrn_reflns_limit_l_max 15
_diffrn_reflns_limit_l_min -15
_diffrn_reflns_number 5764
_diffrn_reflns_theta_full 27.49
_diffrn_reflns_theta_max 27.49
_diffrn_standards_decay_% 9.27
_diffrn_standards_interval_count 150
_diffrn_standards_number 3
_exptl_absorpt_coefficient_mu 7.455
_exptl_absorpt_correction_T_max 0.999
_exptl_absorpt_correction_T_min 0.712
_exptl_absorpt_correction_type psi-scan
_exptl_absorpt_process_details '(North, Phillips & Mathews, 1968)'
_exptl_crystal_colour colorless
_exptl_crystal_density_diffrn 1.869
_exptl_crystal_density_method 'not measured'
_exptl_crystal_description prismatic
_exptl_crystal_size_max 0.200
_exptl_crystal_size_mid 0.190
_exptl_crystal_size_min 0.100
_refine_diff_density_max 2.58
_refine_diff_density_min -3.10
_refine_ls_extinction_method none
_refine_ls_goodness_of_fit_ref 0.901
_refine_ls_hydrogen_treatment noref
_refine_ls_number_parameters 298
_refine_ls_number_reflns 5701
_refine_ls_R_factor_gt 0.0476
_refine_ls_shift/su_max 0.0377
_refine_ls_structure_factor_coef Fsqd
_refine_ls_weighting_details 'w = 1/[\s^2^(Fo^2^) + (0.10900(Max(Fo^2^,0) + 2Fc^2^)/3)^2^]'
_refine_ls_weighting_scheme calc
_refine_ls_wR_factor_ref 0.1499
_reflns_number_gt 3774
_reflns_number_total 5701
_reflns_threshold_expression F^2^>2.0\s(F^2^)
_cod_data_source_file ic0110575_7.cif
_cod_data_source_block o-Ans3BiNSO2CF3
_cod_original_cell_volume 2406.8(5)
_cod_original_formula_sum 'C22 H21 Bi F3 N O5 S '
_cod_database_code 4317804

loop_
_symmetry_equiv_pos_as_xyz
x,y,z
1/2-x,1/2+y,1/2-z
-x,-y,-z
1/2+x,1/2-y,1/2+z

loop_
_atom_site_label
_atom_site_type_symbol
_atom_site_fract_x
_atom_site_fract_y
_atom_site_fract_z
_atom_site_U_iso_or_equiv
_atom_site_adp_type
_atom_site_occupancy
_atom_site_calc_flag
_atom_site_refinement_flags
_atom_site_disorder_assembly
_atom_site_disorder_group
Bi Bi -0.57259(3) -0.14135(2) -0.27789(2) 0.03821(9) Uani 1.00 d . . .
S S -0.8129(2) -0.0639(1) -0.2551(2) 0.0442(6) Uani 1.00 d . . .
F(1) F -0.8103(8) 0.0635(4) -0.1466(7) 0.105(3) Uani 1.00 d . . .
F(2) F -0.9379(7) -0.0152(5) -0.0940(7) 0.114(3) Uani 1.00 d . . .
F(3) F -0.7540(7) -0.0311(5) -0.0416(5) 0.096(3) Uani 1.00 d . . .
O(1) O -0.8431(7) -0.1381(3) -0.2208(6) 0.062(2) Uani 1.00 d . . .
O(2) O -0.8971(6) -0.0288(4) -0.3371(6) 0.068(2) Uani 1.00 d . . .
O(3) O -0.4709(7) -0.0859(5) -0.4853(6) 0.073(2) Uani 1.00 d . . .
O(4) O -0.4500(6) -0.2636(4) -0.3955(6) 0.064(2) Uani 1.00 d . . .
O(5) O -0.5143(7) -0.1191(4) -0.0136(5) 0.060(2) Uani 1.00 d . . .
N N -0.6865(7) -0.0498(4) -0.2805(7) 0.049(2) Uani 1.00 d . . .
C(1) C -0.4046(7) -0.0824(5) -0.2949(7) 0.040(2) Uani 1.00 d . . .
C(2) C -0.3841(8) -0.0653(5) -0.4057(8) 0.049(2) Uani 1.00 d . . .
C(3) C -0.2818(8) -0.0288(6) -0.4276(8) 0.052(3) Uani 1.00 d . . .
C(4) C -0.2037(9) -0.0088(6) -0.337(1) 0.068(3) Uani 1.00 d . . .
C(5) C -0.2244(9) -0.0260(7) -0.2253(10) 0.065(3) Uani 1.00 d . . .
C(6) C -0.3274(9) -0.0635(6) -0.2023(8) 0.058(3) Uani 1.00 d . . .
C(7) C -0.6309(8) -0.2057(5) -0.4322(7) 0.047(2) Uani 1.00 d . . .
C(8) C -0.5490(9) -0.2547(5) -0.4661(8) 0.051(3) Uani 1.00 d . . .
C(9) C -0.5684(9) -0.2915(6) -0.5710(9) 0.059(3) Uani 1.00 d . . .
C(10) C -0.674(1) -0.2747(7) -0.6380(10) 0.076(4) Uani 1.00 d . . .
C(11) C -0.7563(9) -0.2270(7) -0.6011(9) 0.070(3) Uani 1.00 d . . .
C(12) C -0.7340(9) -0.1893(6) -0.4961(8) 0.057(3) Uani 1.00 d . . .
C(13) C -0.5720(8) -0.2180(5) -0.1330(7) 0.045(2) Uani 1.00 d . . .
C(14) C -0.5388(8) -0.1932(5) -0.0251(8) 0.048(2) Uani 1.00 d . . .
C(15) C -0.5323(9) -0.2447(6) 0.0654(8) 0.058(3) Uani 1.00 d . . .
C(16) C -0.555(1) -0.3184(7) 0.042(1) 0.071(4) Uani 1.00 d . . .
C(17) C -0.584(1) -0.3433(6) -0.065(1) 0.078(4) Uani 1.00 d . . .
C(18) C -0.5947(9) -0.2928(5) -0.1549(8) 0.055(3) Uani 1.00 d . . .
C(19) C -0.8306(10) -0.0086(7) -0.1266(10) 0.065(3) Uani 1.00 d . . .
C(20) C -0.444(1) -0.0986(7) -0.5989(8) 0.081(4) Uani 1.00 d . . .
C(21) C -0.358(1) -0.311(1) -0.426(1) 0.119(6) Uani 1.00 d . . .
C(22) C -0.489(1) -0.0886(7) 0.0968(9) 0.087(4) Uani 1.00 d . . .
H(1) H -0.2661 -0.0170 -0.5051 0.0619 Uiso 1.00 calc . . .
H(2) H -0.1329 0.0184 -0.3541 0.0828 Uiso 1.00 calc . . .
H(3) H -0.1679 -0.0125 -0.1632 0.0790 Uiso 1.00 calc . . .
H(4) H -0.3459 -0.0752 -0.1256 0.0692 Uiso 1.00 calc . . .
H(5) H -0.5118 -0.3262 -0.5973 0.0687 Uiso 1.00 calc . . .
H(6) H -0.6891 -0.2989 -0.7101 0.0891 Uiso 1.00 calc . . .
H(7) H -0.8295 -0.2195 -0.6460 0.0831 Uiso 1.00 calc . . .
H(8) H -0.7888 -0.1528 -0.4700 0.0676 Uiso 1.00 calc . . .
H(9) H -0.5134 -0.2264 0.1422 0.0712 Uiso 1.00 calc . . .
H(10) H -0.5503 -0.3541 0.1049 0.0865 Uiso 1.00 calc . . .
H(11) H -0.5994 -0.3968 -0.0790 0.0944 Uiso 1.00 calc . . .
H(12) H -0.6156 -0.3087 -0.2339 0.0658 Uiso 1.00 calc . . .
H(13) H -0.3863 -0.1372 -0.6024 0.0987 Uiso 1.00 calc . . .
H(14) H -0.5124 -0.1125 -0.6456 0.0987 Uiso 1.00 calc . . .
H(15) H -0.4121 -0.0542 -0.6304 0.0987 Uiso 1.00 calc . . .
H(16) H -0.3875 -0.3603 -0.4387 0.1356 Uiso 1.00 calc . . .
H(17) H -0.3295 -0.2937 -0.4965 0.1356 Uiso 1.00 calc . . .
H(18) H -0.2956 -0.3113 -0.3691 0.1356 Uiso 1.00 calc . . .
H(19) H -0.4219 -0.1109 0.1344 0.1046 Uiso 1.00 calc . . .
H(20) H -0.4756 -0.0358 0.0913 0.1046 Uiso 1.00 calc . . .
H(21) H -0.5549 -0.0953 0.1420 0.1046 Uiso 1.00 calc . . .

loop_
_atom_site_aniso_label
_atom_site_aniso_U_11
_atom_site_aniso_U_22
_atom_site_aniso_U_33
_atom_site_aniso_U_12
_atom_site_aniso_U_13
_atom_site_aniso_U_23
Bi 0.0420(2) 0.0373(2) 0.0361(2) -0.0023(1) 0.0076(1) -0.0022(1)
S 0.045(1) 0.044(1) 0.045(1) -0.0007(9) 0.0098(9) -0.0006(9)
F(1) 0.136(7) 0.061(4) 0.122(6) 0.000(4) 0.025(5) -0.042(4)
F(2) 0.079(5) 0.151(8) 0.118(6) 0.001(5) 0.054(5) -0.053(6)
F(3) 0.106(6) 0.128(7) 0.053(4) -0.009(5) 0.004(4) -0.016(4)
O(1) 0.063(4) 0.047(4) 0.078(5) -0.019(3) 0.017(4) 0.013(3)
O(2) 0.058(4) 0.071(5) 0.072(5) 0.016(4) -0.008(4) 0.012(4)
O(3) 0.074(5) 0.101(6) 0.043(3) -0.035(5) 0.003(3) 0.004(4)
O(4) 0.066(4) 0.071(5) 0.057(4) 0.019(4) 0.003(3) -0.016(4)
O(5) 0.086(5) 0.053(4) 0.041(3) -0.010(4) 0.004(3) -0.002(3)
N 0.051(4) 0.037(4) 0.063(5) 0.004(3) 0.023(4) 0.007(3)
C(1) 0.036(4) 0.041(4) 0.043(4) 0.002(4) 0.011(3) -0.004(4)
C(2) 0.044(5) 0.054(5) 0.049(5) -0.006(4) 0.004(4) -0.002(4)
C(3) 0.045(5) 0.061(6) 0.054(5) -0.009(4) 0.019(4) 0.001(4)
C(4) 0.054(6) 0.067(7) 0.086(8) -0.017(5) 0.017(6) -0.013(6)
C(5) 0.049(6) 0.071(7) 0.073(7) -0.008(5) -0.002(5) -0.011(6)
C(6) 0.050(5) 0.075(7) 0.050(5) -0.014(5) 0.005(4) -0.007(5)
C(7) 0.059(5) 0.046(5) 0.036(4) -0.011(4) 0.008(4) -0.008(4)
C(8) 0.065(6) 0.043(5) 0.046(5) 0.002(4) 0.012(4) -0.015(4)
C(9) 0.063(6) 0.056(6) 0.059(6) -0.002(5) 0.007(5) -0.011(5)
C(10) 0.088(9) 0.074(8) 0.068(7) -0.033(7) 0.019(6) -0.031(6)
C(11) 0.050(6) 0.098(9) 0.059(6) -0.014(6) -0.006(5) -0.015(6)
C(12) 0.052(5) 0.065(7) 0.054(5) -0.007(5) 0.004(4) -0.014(5)
C(13) 0.052(5) 0.042(5) 0.044(4) 0.001(4) 0.010(4) 0.002(4)
C(14) 0.050(5) 0.045(5) 0.049(5) -0.004(4) 0.012(4) 0.004(4)
C(15) 0.059(6) 0.068(7) 0.046(5) 0.001(5) 0.005(4) 0.014(5)
C(16) 0.077(8) 0.066(7) 0.073(8) 0.010(6) 0.014(6) 0.033(6)
C(17) 0.098(10) 0.040(6) 0.098(10) 0.002(6) 0.020(8) 0.020(6)
C(18) 0.067(6) 0.036(5) 0.063(6) -0.011(4) 0.008(5) 0.000(4)
C(19) 0.062(6) 0.070(7) 0.067(7) -0.009(6) 0.029(5) -0.026(6)
C(20) 0.13(1) 0.079(8) 0.037(5) -0.035(8) 0.004(6) 0.004(5)
C(21) 0.088(10) 0.15(2) 0.12(1) 0.07(1) -0.009(9) -0.06(1)
C(22) 0.13(1) 0.089(9) 0.042(5) -0.014(8) 0.007(6) -0.024(6)

loop_
_atom_type_symbol
_atom_type_description
_atom_type_scat_dispersion_real
_atom_type_scat_dispersion_imag
_atom_type_scat_source
C C 0.003 0.002
;International Tables for Crystallography
(1992, Vol. C, Tables 4.2.6.8 and 6.1.1.1)
;
H H 0.000 0.000
;International Tables for Crystallography
(1992, Vol. C, Table 6.1.1.2)
;
Bi Bi -4.108 10.257
;International Tables for Crystallography
(1992, Vol. C, Tables 4.2.6.8 and 6.1.1.1)
;
F F 0.017 0.010
;International Tables for Crystallography
(1992, Vol. C, Tables 4.2.6.8 and 6.1.1.1)
;
N N 0.006 0.003
;International Tables for Crystallography
(1992, Vol. C, Tables 4.2.6.8 and 6.1.1.1)
;
S S 0.125 0.123
;International Tables for Crystallography
(1992, Vol. C, Tables 4.2.6.8 and 6.1.1.1)
;
O O 0.011 0.006
;International Tables for Crystallography
(1992, Vol. C, Tables 4.2.6.8 and 6.1.1.1)
;

loop_
_geom_angle_atom_site_label_1
_geom_angle_atom_site_label_2
_geom_angle_atom_site_label_3
_geom_angle
_geom_angle_site_symmetry_1
_geom_angle_site_symmetry_2
_geom_angle_site_symmetry_3
_geom_angle_publ_flag
N Bi C(1) 99.4(3) . . . yes
N Bi C(7) 104.7(4) . . . yes
N Bi C(13) 117.9(3) . . . yes
C(1) Bi C(7) 112.4(3) . . . yes
C(1) Bi C(13) 115.0(3) . . . yes
C(7) Bi C(13) 107.0(3) . . . yes
O(1) S O(2) 115.4(5) . . . yes
O(1) S N 117.5(4) . . . yes
O(1) S C(19) 103.0(5) . . . yes
O(2) S N 112.6(4) . . . yes
O(2) S C(19) 101.6(5) . . . yes
N S C(19) 103.9(5) . . . yes
C(2) O(3) C(20) 119.5(9) . . . yes
C(8) O(4) C(21) 120.8(8) . . . yes
C(14) O(5) C(22) 119.5(8) . . . yes
Bi N S 117.6(4) . . . yes
Bi C(1) C(2) 114.0(6) . . . yes
Bi C(1) C(6) 123.0(6) . . . yes
C(2) C(1) C(6) 123.0(8) . . . yes
O(3) C(2) C(1) 115.0(8) . . . yes
O(3) C(2) C(3) 125.4(9) . . . yes
C(1) C(2) C(3) 119.6(9) . . . yes
C(2) C(3) C(4) 118.7(9) . . . yes
C(2) C(3) H(1) 120.3 . . . no
C(4) C(3) H(1) 121.0 . . . no
C(3) C(4) C(5) 121.7(9) . . . yes
C(3) C(4) H(2) 117.4 . . . no
C(5) C(4) H(2) 120.9 . . . no
C(4) C(5) C(6) 120.0(9) . . . yes
C(4) C(5) H(3) 120.5 . . . no
C(6) C(5) H(3) 119.6 . . . no
C(1) C(6) C(5) 117.0(9) . . . yes
C(1) C(6) H(4) 120.7 . . . no
C(5) C(6) H(4) 122.3 . . . no
Bi C(7) C(8) 114.2(7) . . . yes
Bi C(7) C(12) 121.6(7) . . . yes
C(8) C(7) C(12) 123.5(8) . . . yes
O(4) C(8) C(7) 116.8(8) . . . yes
O(4) C(8) C(9) 123.3(9) . . . yes
C(7) C(8) C(9) 119.9(9) . . . yes
C(8) C(9) C(10) 117.1(10) . . . yes
C(8) C(9) H(5) 121.7 . . . no
C(10) C(9) H(5) 121.2 . . . no
C(9) C(10) C(11) 122.1(9) . . . yes
C(9) C(10) H(6) 118.8 . . . no
C(11) C(10) H(6) 119.1 . . . no
C(10) C(11) C(12) 119.8(10) . . . yes
C(10) C(11) H(7) 120.1 . . . no
C(12) C(11) H(7) 120.1 . . . no
C(7) C(12) C(11) 117.4(9) . . . yes
C(7) C(12) H(8) 121.0 . . . no
C(11) C(12) H(8) 121.6 . . . no
Bi C(13) C(14) 120.0(7) . . . yes
Bi C(13) C(18) 118.4(7) . . . yes
C(14) C(13) C(18) 121.3(9) . . . yes
O(5) C(14) C(13) 116.6(8) . . . yes
O(5) C(14) C(15) 124.6(8) . . . yes
C(13) C(14) C(15) 118.8(9) . . . yes
C(14) C(15) C(16) 119.1(9) . . . yes
C(14) C(15) H(9) 118.4 . . . no
C(16) C(15) H(9) 122.5 . . . no
C(15) C(16) C(17) 122.2(10) . . . yes
C(15) C(16) H(10) 118.9 . . . no
C(17) C(16) H(10) 118.9 . . . no
C(16) C(17) C(18) 119(1) . . . yes
C(16) C(17) H(11) 120.6 . . . no
C(18) C(17) H(11) 119.8 . . . no
C(13) C(18) C(17) 119.0(10) . . . yes
C(13) C(18) H(12) 118.8 . . . no
C(17) C(18) H(12) 122.2 . . . no
S C(19) F(1) 110.3(8) . . . yes
S C(19) F(2) 111.0(8) . . . yes
S C(19) F(3) 110.1(8) . . . yes
F(1) C(19) F(2) 108(1) . . . yes
F(1) C(19) F(3) 108.2(10) . . . yes
F(2) C(19) F(3) 108.7(10) . . . yes
O(3) C(20) H(13) 111.2 . . . no
O(3) C(20) H(14) 110.7 . . . no
O(3) C(20) H(15) 110.4 . . . no
H(13) C(20) H(14) 108.5 . . . no
H(13) C(20) H(15) 107.9 . . . no
H(14) C(20) H(15) 108.1 . . . no
O(4) C(21) H(16) 110.1 . . . no
O(4) C(21) H(17) 109.3 . . . no
O(4) C(21) H(18) 111.3 . . . no
H(16) C(21) H(17) 107.1 . . . no
H(16) C(21) H(18) 110.1 . . . no
H(17) C(21) H(18) 108.8 . . . no
O(5) C(22) H(19) 111.2 . . . no
O(5) C(22) H(20) 109.9 . . . no
O(5) C(22) H(21) 110.7 . . . no
H(19) C(22) H(20) 108.4 . . . no
H(19) C(22) H(21) 109.1 . . . no
H(20) C(22) H(21) 107.3 . . . no

loop_
_geom_bond_atom_site_label_1
_geom_bond_atom_site_label_2
_geom_bond_distance
_geom_bond_site_symmetry_1
_geom_bond_site_symmetry_2
_geom_bond_publ_flag
Bi N 2.096(7) . . yes
Bi C(1) 2.212(8) . . yes
Bi C(7) 2.211(8) . . yes
Bi C(13) 2.192(9) . . yes
S O(1) 1.444(6) . . yes
S O(2) 1.450(7) . . yes
S N 1.516(7) . . yes
S C(19) 1.84(1) . . yes
F(1) C(19) 1.34(1) . . yes
F(2) C(19) 1.32(1) . . yes
F(3) C(19) 1.34(1) . . yes
O(3) C(2) 1.36(1) . . yes
O(3) C(20) 1.42(1) . . yes
O(4) C(8) 1.36(1) . . yes
O(4) C(21) 1.42(1) . . yes
O(5) C(14) 1.37(1) . . yes
O(5) C(22) 1.42(1) . . yes
C(1) C(2) 1.38(1) . . yes
C(1) C(6) 1.39(1) . . yes
C(2) C(3) 1.38(1) . . yes
C(3) C(4) 1.38(1) . . yes
C(3) H(1) 0.968 . . no
C(4) C(5) 1.39(2) . . yes
C(4) H(2) 0.980 . . no
C(5) C(6) 1.40(1) . . yes
C(5) H(3) 0.966 . . no
C(6) H(4) 0.967 . . no
C(7) C(8) 1.37(1) . . yes
C(7) C(12) 1.38(1) . . yes
C(8) C(9) 1.40(1) . . yes
C(9) C(10) 1.42(2) . . yes
C(9) H(5) 0.966 . . no
C(10) C(11) 1.37(2) . . yes
C(10) H(6) 0.957 . . no
C(11) C(12) 1.42(1) . . yes
C(11) H(7) 0.961 . . no
C(12) H(8) 0.973 . . no
C(13) C(14) 1.37(1) . . yes
C(13) C(18) 1.39(1) . . yes
C(14) C(15) 1.41(1) . . yes
C(15) C(16) 1.37(2) . . yes
C(15) H(9) 0.970 . . no
C(16) C(17) 1.35(2) . . yes
C(16) H(10) 0.977 . . no
C(17) C(18) 1.40(1) . . yes
C(17) H(11) 0.990 . . no
C(18) H(12) 0.984 . . no
C(20) H(13) 0.957 . . no
C(20) H(14) 0.955 . . no
C(20) H(15) 0.962 . . no
C(21) H(16) 0.957 . . no
C(21) H(17) 0.972 . . no
C(21) H(18) 0.936 . . no
C(22) H(19) 0.945 . . no
C(22) H(20) 0.967 . . no
C(22) H(21) 0.959 . . no

loop_
_geom_contact_atom_site_label_1
_geom_contact_atom_site_label_2
_geom_contact_distance
_geom_contact_site_symmetry_1
_geom_contact_site_symmetry_2
_geom_contact_publ_flag
F(1) C(22) 3.45(2) . 3_455 ?
F(1) C(18) 3.59(1) . 2_354 ?
F(2) F(2) 2.78(1) . 3_355 ?
F(2) C(5) 3.51(1) . 1_455 ?
F(3) C(5) 3.33(1) . 3_455 ?
F(3) C(6) 3.40(1) . 3_455 ?
F(3) C(21) 3.41(2) . 4_445 ?
O(1) C(9) 3.47(1) . 4_445 ?
O(2) C(4) 3.51(1) . 1_455 ?
O(2) C(16) 3.52(1) . 4_444 ?
O(2) C(17) 3.53(1) . 2_354 ?
O(3) O(3) 3.17(2) . 3_454 ?
O(3) C(2) 3.38(1) . 3_454 ?
O(3) C(3) 3.58(1) . 3_454 ?
N C(20) 3.42(1) . 3_454 ?
C(2) C(20) 3.55(2) . 3_454 ?
C(6) C(10) 3.45(2) . 4_545 ?
C(20) C(22) 3.59(1) . 1_554 ?

loop_
_geom_torsion_atom_site_label_1
_geom_torsion_atom_site_label_2
_geom_torsion_atom_site_label_3
_geom_torsion_atom_site_label_4
_geom_torsion
_geom_torsion_site_symmetry_1
_geom_torsion_site_symmetry_2
_geom_torsion_site_symmetry_3
_geom_torsion_site_symmetry_4
_geom_torsion_publ_flag
Bi N S O(1) 5.5(7) . . . . yes
Bi N S O(2) -132.3(5) . . . . yes
Bi N S C(19) 118.6(6) . . . . yes
Bi C(1) C(2) O(3) 1(1) . . . . yes
Bi C(1) C(2) C(3) -179.6(7) . . . . yes
Bi C(1) C(6) C(5) -179.8(8) . . . . yes
Bi C(7) C(8) O(4) 7(1) . . . . yes
Bi C(7) C(8) C(9) -171.3(8) . . . . yes
Bi C(7) C(12) C(11) 171.9(8) . . . . yes
Bi C(13) C(14) O(5) 3(1) . . . . yes
Bi C(13) C(14) C(15) -176.1(7) . . . . yes
Bi C(13) C(18) C(17) 174.4(9) . . . . yes
S N Bi C(1) -172.1(5) . . . . yes
S N Bi C(7) 71.6(5) . . . . yes
S N Bi C(13) -47.2(6) . . . . yes
F(1) C(19) S O(1) -177.3(8) . . . . yes
F(1) C(19) S O(2) -57.5(9) . . . . yes
F(1) C(19) S N 59.6(10) . . . . yes
F(2) C(19) S O(1) -57(1) . . . . yes
F(2) C(19) S O(2) 62(1) . . . . yes
F(2) C(19) S N 179.8(9) . . . . yes
F(3) C(19) S O(1) 63.3(9) . . . . yes
F(3) C(19) S O(2) -176.9(8) . . . . yes
F(3) C(19) S N -59.8(9) . . . . yes
O(3) C(2) C(1) C(6) -177.9(9) . . . . yes
O(3) C(2) C(3) C(4) 177(1) . . . . yes
O(4) C(8) C(7) C(12) 178.2(9) . . . . yes
O(4) C(8) C(9) C(10) -177.6(10) . . . . yes
O(5) C(14) C(13) C(18) 177.6(9) . . . . yes
O(5) C(14) C(15) C(16) -177.8(10) . . . . yes
N Bi C(1) C(2) -83.5(7) . . . . yes
N Bi C(1) C(6) 95.8(8) . . . . yes
N Bi C(7) C(8) 161.2(7) . . . . yes
N Bi C(7) C(12) -10.0(8) . . . . yes
N Bi C(13) C(14) -62.7(8) . . . . yes
N Bi C(13) C(18) 123.5(8) . . . . yes
C(1) Bi C(7) C(8) 54.4(8) . . . . yes
C(1) Bi C(7) C(12) -116.9(8) . . . . yes
C(1) Bi C(13) C(14) 54.1(8) . . . . yes
C(1) Bi C(13) C(18) -119.7(8) . . . . yes
C(1) C(2) O(3) C(20) -155.3(9) . . . . yes
C(1) C(2) C(3) C(4) -1(1) . . . . yes
C(1) C(6) C(5) C(4) 0(1) . . . . yes
C(2) C(1) Bi C(7) 26.8(7) . . . . yes
C(2) C(1) Bi C(13) 149.6(6) . . . . yes
C(2) C(1) C(6) C(5) 0(1) . . . . yes
C(2) C(3) C(4) C(5) 1(1) . . . . yes
C(3) C(2) O(3) C(20) 25(1) . . . . yes
C(3) C(2) C(1) C(6) 1(1) . . . . yes
C(3) C(4) C(5) C(6) 0(1) . . . . yes
C(6) C(1) Bi C(7) -153.9(8) . . . . yes
C(6) C(1) Bi C(13) -31.1(9) . . . . yes
C(7) Bi C(13) C(14) 179.8(7) . . . . yes
C(7) Bi C(13) C(18) 5.9(9) . . . . yes
C(7) C(8) O(4) C(21) -177(1) . . . . yes
C(7) C(8) C(9) C(10) 0(1) . . . . yes
C(7) C(12) C(11) C(10) -3(1) . . . . yes
C(8) C(7) Bi C(13) -72.9(7) . . . . yes
C(8) C(7) C(12) C(11) 1(1) . . . . yes
C(8) C(9) C(10) C(11) -2(1) . . . . yes
C(9) C(8) O(4) C(21) 0(1) . . . . yes
C(9) C(8) C(7) C(12) 0(1) . . . . yes
C(9) C(10) C(11) C(12) 3(1) . . . . yes
C(12) C(7) Bi C(13) 115.9(8) . . . . yes
C(13) C(14) O(5) C(22) 174.6(10) . . . . yes
C(13) C(14) C(15) C(16) 2(1) . . . . yes
C(13) C(18) C(17) C(16) 1(1) . . . . yes
C(14) C(13) C(18) C(17) 0(1) . . . . yes
C(14) C(15) C(16) C(17) 0(1) . . . . yes
C(15) C(14) O(5) C(22) -5(1) . . . . yes
C(15) C(14) C(13) C(18) -2(1) . . . . yes
C(15) C(16) C(17) C(18) -1(2) . . . . yes
C(15) C(16) C(17) C(18) -1(2) . . . . yes

loop_
_cod_related_entry_id
_cod_related_entry_database
_cod_related_entry_code
1 ChemSpider 30661048
